data_7712457
loop_
_publ_author_name
'Kitase, Kosuke'
'Akahoshi, Daisuke'
'Kitazawa, Takafumi'

_publ_section_title
;
 Guest-triggered "Soma-Iwamoto-type" penetration complex
 {Fe(4-methoxypyrimidine)<sub>2</sub>[M(CN)<sub>2</sub>]<sub>2</sub>}&#xb7;Guest
 (M = Ag, Au).
;
_journal_issue 9
_journal_name_full 'Dalton transactions (Cambridge, England : 2003)'
_journal_page_first 2571
_journal_page_last 2579
_journal_paper_doi 10.1039/d2dt03716e
_journal_volume 52
_journal_year 2023
_chemical_formula_sum 'C61 H54 Ag8 Fe4 N34 O9'
_chemical_formula_weight 2493.74
_space_group_crystal_system monoclinic
_space_group_IT_number 14
_space_group_name_Hall '-P 2ybc'
_space_group_name_H-M_alt 'P 1 21/c 1'
_atom_sites_solution_hydrogens geom
_audit_creation_method SHELXL-2017/1
_audit_update_record
;
2022-07-20 deposited with the CCDC.	2023-01-23 downloaded from the CCDC.
;
_cell_angle_alpha 90
_cell_angle_beta 110.685(2)
_cell_angle_gamma 90
_cell_formula_units_Z 4
_cell_length_a 15.7353(17)
_cell_length_b 28.498(3)
_cell_length_c 21.353(2)
_cell_measurement_reflns_used 5779
_cell_measurement_temperature 296(2)
_cell_measurement_theta_max 25.17
_cell_measurement_theta_min 2.45
_cell_volume 8958.0(16)
_computing_cell_refinement 'Bruker SAINT'
_computing_data_collection 'Bruker APEX2'
_computing_data_reduction 'Bruker SAINT'
_computing_molecular_graphics 'Bruker SHELXTL'
_computing_publication_material 'Bruker SHELXTL'
_computing_structure_refinement 'SHELXL-2017/1 (Sheldrick, 2017)'
_computing_structure_solution 'SHELXS-97 (Sheldrick 2008)'
_diffrn_ambient_temperature 296(2)
_diffrn_detector_area_resol_mean 8.336
_diffrn_measured_fraction_theta_full 0.999
_diffrn_measured_fraction_theta_max 0.992
_diffrn_measurement_device_type 'Bruker APEX-II CCD'
_diffrn_measurement_method '\f and \w scans'
_diffrn_radiation_type MoK\a
_diffrn_radiation_wavelength 0.71073
_diffrn_reflns_av_unetI/netI 0.0573
_diffrn_reflns_Laue_measured_fraction_full 0.999
_diffrn_reflns_Laue_measured_fraction_max 0.992
_diffrn_reflns_limit_h_max 17
_diffrn_reflns_limit_h_min -19
_diffrn_reflns_limit_k_max 34
_diffrn_reflns_limit_k_min 0
_diffrn_reflns_limit_l_max 25
_diffrn_reflns_limit_l_min 0
_diffrn_reflns_number 16355
_diffrn_reflns_point_group_measured_fraction_full 0.999
_diffrn_reflns_point_group_measured_fraction_max 0.992
_diffrn_reflns_theta_full 25.242
_diffrn_reflns_theta_max 25.438
_diffrn_reflns_theta_min 1.245
_exptl_absorpt_coefficient_mu 2.399
_exptl_absorpt_correction_T_max 0.55
_exptl_absorpt_correction_T_min 0.39
_exptl_absorpt_correction_type multi-scan
_exptl_absorpt_process_details 'TWINABS - Bruker AXS scaling for twinned crystals - Version 2012/1'
_exptl_crystal_colour grey
_exptl_crystal_density_diffrn 1.849
_exptl_crystal_description Block
_exptl_crystal_F_000 4840
_exptl_crystal_preparation 'Magnetic properties'
_exptl_crystal_size_max 0.400
_exptl_crystal_size_mid 0.290
_exptl_crystal_size_min 0.280
_refine_diff_density_max 0.782
_refine_diff_density_min -0.819
_refine_diff_density_rms 0.135
_refine_ls_extinction_method none
_refine_ls_goodness_of_fit_ref 0.998
_refine_ls_hydrogen_treatment constr
_refine_ls_matrix_type full
_refine_ls_number_parameters 1058
_refine_ls_number_reflns 16355
_refine_ls_number_restraints 0
_refine_ls_restrained_S_all 0.998
_refine_ls_R_factor_all 0.0966
_refine_ls_R_factor_gt 0.0491
_refine_ls_shift/su_max 0.001
_refine_ls_shift/su_mean 0.000
_refine_ls_structure_factor_coef Fsqd
_refine_ls_weighting_details 'w=1/[\s^2^(Fo^2^)+(0.1000P)^2^+0.7560P] where P=(Fo^2^+2Fc^2^)/3'
_refine_ls_weighting_scheme calc
_refine_ls_wR_factor_gt 0.1320
_refine_ls_wR_factor_ref 0.1667
_reflns_Friedel_coverage 0.000
_reflns_number_gt 10929
_reflns_number_total 16355
_reflns_threshold_expression 'I > 2\s(I)'
_cod_data_source_file d2dt03716e2.cif
_cod_data_source_block test_1_a
_cod_depositor_comments
;
The following automatic conversions were performed:

data item '_exptl_absorpt_correction_type' value 'Multi-Scan' was
changed to 'multi-scan' in accordance with the
/home/data/users/saulius/crontab/automatic-downloads/rss-feeds/RSC/lib/dictionaries/cif_core.dic
dictionary named 'cif_core.dic' version 2.4.2 last updated on
2011-04-26.

Automatic conversion script
Id: cif_fix_values 7556 2019-12-06 15:28:31Z antanas 
;
_cod_original_cell_volume 8957.8(17)
_cod_original_sg_symbol_H-M 'P 21/c'
_cod_database_code 7712457
_shelx_shelxl_version_number 2017/1
_shelx_space_group_comment
; 
The symmetry employed for this shelxl refinement is uniquely defined 
by the following loop, which should always be used as a source of 
symmetry information in preference to the above space-group names. 
They are only intended as comments. 
;
_shelx_estimated_absorpt_t_min 0.447
_shelx_estimated_absorpt_t_max 0.553

loop_
_space_group_symop_operation_xyz
'x, y, z'
'-x, y+1/2, -z+1/2'
'-x, -y, -z'
'x, -y-1/2, z-1/2'

loop_
_atom_site_label
_atom_site_type_symbol
_atom_site_fract_x
_atom_site_fract_y
_atom_site_fract_z
_atom_site_U_iso_or_equiv
_atom_site_adp_type
_atom_site_occupancy
_atom_site_site_symmetry_order
_atom_site_calc_flag
_atom_site_refinement_flags_posn
_atom_site_refinement_flags_adp
_atom_site_refinement_flags_occupancy
_atom_site_disorder_assembly
_atom_site_disorder_group
Ag1 Ag 1.25241(6) 0.62653(3) 0.85921(5) 0.0564(3) Uani 1 1 d . . . . .
Ag2 Ag 0.75586(6) 0.37293(3) 0.61052(5) 0.0544(3) Uani 1 1 d . . . . .
Ag3 Ag 0.72352(6) 0.62739(2) 0.65165(5) 0.0498(2) Uani 1 1 d . . . . .
Ag4 Ag 0.24383(5) 0.12586(2) 0.36083(5) 0.0479(3) Uani 1 1 d . . . . .
Ag5 Ag 0.75703(5) 0.12094(2) 0.49637(5) 0.0464(2) Uani 1 1 d . . . . .
Ag6 Ag 0.26017(5) 0.12799(2) 0.51048(5) 0.0459(2) Uani 1 1 d . . . . .
Ag7 Ag 0.24041(6) 0.37512(2) 0.47931(6) 0.0526(3) Uani 1 1 d . . . . .
Ag8 Ag 0.72904(6) 0.37704(2) 0.45686(6) 0.0529(3) Uani 1 1 d . . . . .
C1 C 1.1425(7) 0.5825(3) 0.8172(6) 0.052(3) Uani 1 1 d . . . . .
C2 C 1.3609(7) 0.6704(3) 0.9025(6) 0.044(3) Uani 1 1 d . . . . .
C3 C 0.8535(7) 0.4212(3) 0.6599(6) 0.043(3) Uani 1 1 d . . . . .
C4 C 0.6565(7) 0.3229(3) 0.5691(6) 0.046(3) Uani 1 1 d . . . . .
C5 C 0.8332(6) 0.5808(3) 0.6910(5) 0.040(2) Uani 1 1 d . . . . .
C6 C 0.6264(6) 0.6769(3) 0.6004(6) 0.040(3) Uani 1 1 d . . . . .
C7 C 0.3443(6) 0.1721(3) 0.4146(5) 0.038(2) Uani 1 1 d . . . . .
C8 C 0.1460(6) 0.0768(3) 0.3103(6) 0.045(3) Uani 1 1 d . . . . .
C9 C 0.6590(6) 0.0752(3) 0.5015(6) 0.036(2) Uani 1 1 d . . . . .
C10 C 0.8495(6) 0.1688(3) 0.4881(6) 0.038(2) Uani 1 1 d . . . . .
C11 C 0.3639(6) 0.0806(3) 0.5209(6) 0.042(3) Uani 1 1 d . . . . .
C12 C 0.1513(6) 0.1733(3) 0.4941(5) 0.038(2) Uani 1 1 d . . . . .
C13 C 0.1312(6) 0.3316(3) 0.4652(6) 0.046(3) Uani 1 1 d . . . . .
C14 C 0.3480(6) 0.4203(3) 0.4972(6) 0.045(3) Uani 1 1 d . . . . .
C15 C 0.6416(6) 0.4245(3) 0.4723(5) 0.041(3) Uani 1 1 d . . . . .
C16 C 0.8259(6) 0.3291(3) 0.4557(5) 0.036(2) Uani 1 1 d . . . . .
C17 C 0.9290(7) 0.5228(4) 0.8677(6) 0.054(3) Uani 1 1 d . . . . .
H17 H 0.937756 0.553187 0.855433 0.065 Uiso 1 1 calc R U . . .
C18 C 0.9370(7) 0.4457(3) 0.8516(6) 0.049(3) Uani 1 1 d . . . . .
H18 H 0.949101 0.420541 0.828379 0.059 Uiso 1 1 calc R U . . .
C19 C 0.9112(7) 0.4369(3) 0.9044(7) 0.058(4) Uani 1 1 d . . . . .
H19 H 0.905957 0.406343 0.918062 0.070 Uiso 1 1 calc R U . . .
C20 C 0.8929(6) 0.4755(4) 0.9377(6) 0.043(3) Uani 1 1 d . . . . .
C21 C 0.8444(7) 0.5074(4) 1.0237(6) 0.059(3) Uani 1 1 d . . . . .
H21A H 0.891004 0.530750 1.031981 0.088 Uiso 1 1 calc R U . . .
H21B H 0.839859 0.497590 1.065446 0.088 Uiso 1 1 calc R U . . .
H21C H 0.787331 0.520337 0.995585 0.088 Uiso 1 1 calc R U . . .
C22 C 1.0676(7) 0.4839(4) 0.6314(6) 0.054(3) Uani 1 1 d . . . . .
H22 H 1.066018 0.453799 0.647856 0.065 Uiso 1 1 calc R U . . .
C23 C 1.0356(7) 0.5596(3) 0.6325(7) 0.055(3) Uani 1 1 d . . . A 1
H23 H 1.013757 0.584907 0.649778 0.066 Uiso 1 1 calc R U . A 1
C24 C 1.0648(7) 0.5673(3) 0.5815(7) 0.059(4) Uani 1 1 d . . . A 1
H24 H 1.062307 0.596934 0.562543 0.070 Uiso 1 1 calc R U . A 1
C25 C 1.0980(7) 0.5296(4) 0.5590(7) 0.053(3) Uani 1 1 d . . . . .
C26 C 1.1694(8) 0.4984(4) 0.4882(7) 0.075(4) Uani 1 1 d . . . B 1
H26A H 1.232752 0.497146 0.515193 0.113 Uiso 1 1 calc R U . B 1
H26B H 1.162752 0.502001 0.442025 0.113 Uiso 1 1 calc R U . B 1
H26C H 1.140276 0.469939 0.493785 0.113 Uiso 1 1 calc R U . B 1
C27 C 0.4791(6) 0.2675(4) 0.6333(6) 0.059(3) Uani 1 1 d . . . C 1
H27 H 0.542039 0.269074 0.646583 0.070 Uiso 1 1 calc R U . C 1
C28 C 0.3416(7) 0.2596(3) 0.5493(6) 0.052(3) Uani 1 1 d . . . C 1
H28 H 0.306698 0.255201 0.504409 0.063 Uiso 1 1 calc R U . C 1
C29 C 0.2986(7) 0.2653(4) 0.5938(6) 0.059(3) Uani 1 1 d . . . C 1
H29 H 0.235538 0.265324 0.580104 0.071 Uiso 1 1 calc R U . C 1
C30 C 0.3521(8) 0.2712(4) 0.6602(7) 0.056(3) Uani 1 1 d . . . C 1
C31 C 0.3696(9) 0.2804(7) 0.7748(8) 0.120(6) Uani 1 1 d . . . D 1
H31A H 0.418588 0.258208 0.784580 0.180 Uiso 1 1 calc R U . D 1
H31B H 0.334300 0.273835 0.802370 0.180 Uiso 1 1 calc R U . D 1
H31C H 0.393920 0.311558 0.783743 0.180 Uiso 1 1 calc R U . D 1
C32 C 0.5753(6) 0.1843(3) 0.4067(6) 0.046(3) Uani 1 1 d . . . E 1
H32 H 0.550634 0.161262 0.426082 0.055 Uiso 1 1 calc R U . E 1
C33 C 0.6098(7) 0.2597(4) 0.3974(7) 0.058(3) Uani 1 1 d . . . E 1
H33 H 0.609073 0.291077 0.409297 0.069 Uiso 1 1 calc R U . E 1
C34 C 0.6475(9) 0.2488(4) 0.3521(8) 0.076(4) Uani 1 1 d . . . E 1
H34 H 0.674583 0.271541 0.334039 0.091 Uiso 1 1 calc R U . E 1
C35 C 0.6444(8) 0.2029(5) 0.3335(7) 0.066(4) Uani 1 1 d . . . E 1
C36 C 0.6752(12) 0.1460(5) 0.2671(10) 0.146(8) Uani 1 1 d . . . F 1
H36A H 0.720369 0.127800 0.300415 0.219 Uiso 1 1 calc R U . F 1
H36B H 0.685787 0.144341 0.225578 0.219 Uiso 1 1 calc R U . F 1
H36C H 0.615985 0.133660 0.260991 0.219 Uiso 1 1 calc R U . F 1
C37 C 1.0618(7) 0.2324(4) 0.6232(8) 0.056(4) Uani 1 1 d . . . G 1
H37 H 1.053473 0.202304 0.605187 0.067 Uiso 1 1 calc R U . G 1
C38 C 1.0501(7) 0.3096(3) 0.6051(6) 0.051(3) Uani 1 1 d . . . H 1
H38 H 1.034670 0.334920 0.575715 0.061 Uiso 1 1 calc R U . H 1
C39 C 1.0830(8) 0.3176(4) 0.6714(6) 0.056(3) Uani 1 1 d . . . H 1
H39 H 1.090930 0.347970 0.688353 0.067 Uiso 1 1 calc R U . H 1
C40 C 1.1047(7) 0.2790(4) 0.7138(6) 0.048(3) Uani 1 1 d . . . H 1
C41 C 1.1533(9) 0.2458(4) 0.8260(8) 0.083(4) Uani 1 1 d . . . I 1
H41A H 1.096649 0.232877 0.825340 0.124 Uiso 1 1 calc R U . I 1
H41B H 1.188250 0.255914 0.870557 0.124 Uiso 1 1 calc R U . I 1
H41C H 1.186550 0.222306 0.812004 0.124 Uiso 1 1 calc R U . I 1
C42 C 0.9001(7) 0.2697(4) 0.3168(7) 0.048(3) Uani 1 1 d . . . J 1
H42 H 0.890039 0.298595 0.333188 0.058 Uiso 1 1 calc R U . J 1
C43 C 0.9447(7) 0.1949(4) 0.3364(7) 0.057(3) Uani 1 1 d . . . . .
H43 H 0.967276 0.169984 0.365705 0.068 Uiso 1 1 calc R U . . .
C44 C 0.9228(7) 0.1877(4) 0.2694(6) 0.057(3) Uani 1 1 d . . . . .
H44 H 0.931246 0.158743 0.252438 0.068 Uiso 1 1 calc R U . . .
C45 C 0.8873(6) 0.2257(3) 0.2276(6) 0.044(3) Uani 1 1 d . . . . .
C46 C 0.8324(8) 0.2557(3) 0.1183(7) 0.062(3) Uani 1 1 d . . . . .
H46A H 0.770994 0.261084 0.115477 0.092 Uiso 1 1 calc R U . . .
H46B H 0.833331 0.248648 0.074540 0.092 Uiso 1 1 calc R U . . .
H46C H 0.868183 0.283212 0.135428 0.092 Uiso 1 1 calc R U . . .
C47 C 0.5191(6) 0.4900(3) 0.6504(5) 0.044(3) Uani 1 1 d . . . . .
H47 H 0.456128 0.491601 0.630883 0.053 Uiso 1 1 calc R U . . .
C48 C 0.6568(6) 0.4912(3) 0.6384(6) 0.048(3) Uani 1 1 d . . . . .
H48 H 0.692696 0.492978 0.611991 0.058 Uiso 1 1 calc R U . . .
C49 C 0.6965(6) 0.4880(4) 0.7053(6) 0.056(3) Uani 1 1 d . . . . .
H49 H 0.759489 0.486929 0.725125 0.067 Uiso 1 1 calc R U . . .
C50 C 0.6431(7) 0.4863(4) 0.7439(6) 0.043(3) Uani 1 1 d . . . . .
C51 C 0.6261(9) 0.4837(6) 0.8494(7) 0.112(6) Uani 1 1 d . . . . .
H51A H 0.590929 0.512032 0.842483 0.168 Uiso 1 1 calc R U . . .
H51B H 0.662963 0.480955 0.895928 0.168 Uiso 1 1 calc R U . . .
H51C H 0.586126 0.457207 0.836184 0.168 Uiso 1 1 calc R U . . .
C52 C 0.5794(6) -0.0565(4) 0.6341(6) 0.050(3) Uani 1 1 d . . . . .
H52 H 0.557255 -0.080805 0.603642 0.060 Uiso 1 1 calc R U . . .
C53 C 0.6043(8) 0.0200(4) 0.6559(8) 0.067(4) Uani 1 1 d . . . . .
H53 H 0.599663 0.050998 0.641375 0.080 Uiso 1 1 calc R U . . .
C54 C 0.6445(9) 0.0126(5) 0.7215(8) 0.084(5) Uani 1 1 d . . . . .
H54 H 0.667793 0.036749 0.751970 0.101 Uiso 1 1 calc R U . . .
C55 C 0.6487(8) -0.0336(5) 0.7403(7) 0.063(3) Uani 1 1 d . . . . .
C56 C 0.6974(12) -0.0888(6) 0.8261(9) 0.153(8) Uani 1 1 d . . . . .
H56A H 0.638561 -0.101732 0.819713 0.229 Uiso 1 1 calc R U . . .
H56B H 0.734594 -0.090446 0.872638 0.229 Uiso 1 1 calc R U . . .
H56C H 0.725405 -0.106474 0.800300 0.229 Uiso 1 1 calc R U . . .
C57 C 0.4980(12) 0.3831(4) 0.3167(8) 0.091(4) Uani 1 1 d . . . . .
H57 H 0.500024 0.392400 0.358962 0.110 Uiso 1 1 calc R U . . .
C58 C 0.5750(14) 0.3629(7) 0.2535(13) 0.118(7) Uani 1 1 d . . . . .
H58 H 0.630042 0.357521 0.247622 0.141 Uiso 1 1 calc R U . . .
C59 C 0.4975(15) 0.3576(5) 0.2000(11) 0.116(7) Uani 1 1 d . . . . .
H59 H 0.498216 0.348508 0.158321 0.139 Uiso 1 1 calc R U . . .
C60 C 0.4142(13) 0.3667(6) 0.2111(9) 0.094(6) Uani 1 1 d . . . . .
C61 C 0.2478(13) 0.3739(7) 0.1771(11) 0.180(10) Uani 1 1 d . . . . .
H61A H 0.249164 0.357839 0.216965 0.270 Uiso 1 1 calc R U . . .
H61B H 0.195055 0.364333 0.140243 0.270 Uiso 1 1 calc R U . . .
H61C H 0.245551 0.407154 0.183588 0.270 Uiso 1 1 calc R U . . .
Fe1 Fe 0.99266(7) 0.50332(4) 0.74604(7) 0.0299(3) Uani 1 1 d . . . . .
Fe2 Fe 0.50285(8) 0.24554(4) 0.49715(7) 0.0268(3) Uani 1 1 d . . . . .
Fe3 Fe 0.98618(8) 0.25075(4) 0.47081(8) 0.0293(3) Uani 1 1 d . . . . .
Fe4 Fe 0.500000 0.500000 0.500000 0.0231(4) Uani 1 2 d S . P . .
Fe5 Fe 0.500000 0.000000 0.500000 0.0271(4) Uani 1 2 d S . P . .
N1 N 1.0861(5) 0.5562(3) 0.7983(5) 0.046(2) Uani 1 1 d . . . . .
N2 N 1.4173(5) 0.6939(3) 0.9344(5) 0.044(2) Uani 1 1 d . . . . .
N3 N 0.9032(5) 0.4492(2) 0.6893(5) 0.039(2) Uani 1 1 d . . . . .
N4 N 0.6033(5) 0.2962(3) 0.5447(5) 0.045(2) Uani 1 1 d . . . . .
N5 N 0.8882(5) 0.5553(2) 0.7086(5) 0.040(2) Uani 1 1 d . . . . .
N6 N 0.5767(5) 0.7031(3) 0.5699(5) 0.047(2) Uani 1 1 d . . . . .
N7 N 0.4009(5) 0.1956(3) 0.4464(4) 0.037(2) Uani 1 1 d . . . . .
N8 N 0.0943(5) 0.0496(3) 0.2859(5) 0.044(2) Uani 1 1 d . . . . .
N9 N 0.6022(5) 0.0504(2) 0.5023(5) 0.039(2) Uani 1 1 d . . . . .
N10 N 0.8993(5) 0.1959(2) 0.4823(5) 0.040(2) Uani 1 1 d . . . . .
N11 N 0.4171(5) 0.0537(2) 0.5216(5) 0.039(2) Uani 1 1 d . . . . .
N12 N 0.0936(5) 0.1997(3) 0.4846(5) 0.040(2) Uani 1 1 d . . . . .
N13 N 0.0751(5) 0.3057(2) 0.4607(5) 0.040(2) Uani 1 1 d . . . . .
N14 N 0.4033(5) 0.4467(3) 0.5014(4) 0.037(2) Uani 1 1 d . . . . .
N15 N 0.5912(5) 0.4501(2) 0.4825(5) 0.038(2) Uani 1 1 d . . . . .
N16 N 0.8808(5) 0.3024(2) 0.4577(5) 0.040(2) Uani 1 1 d . . . . .
N17 N 0.9460(5) 0.4898(3) 0.8311(5) 0.041(2) Uani 1 1 d . . . . .
N18 N 0.9010(5) 0.5197(3) 0.9199(5) 0.047(2) Uani 1 1 d . . . . .
N19 N 1.0365(5) 0.5171(3) 0.6600(5) 0.041(2) Uani 1 1 d . . . . .
N20 N 1.1008(5) 0.4869(3) 0.5827(5) 0.051(2) Uani 1 1 d . . . . .
N21 N 0.4324(5) 0.2599(2) 0.5675(4) 0.0333(19) Uani 1 1 d . . . . .
N22 N 0.4436(5) 0.2729(4) 0.6801(5) 0.063(3) Uani 1 1 d . . . C 1
N23 N 0.5728(5) 0.2278(3) 0.4268(5) 0.043(2) Uani 1 1 d . . . . .
N24 N 0.6103(6) 0.1700(3) 0.3605(5) 0.056(3) Uani 1 1 d . . . E 1
N25 N 1.0392(5) 0.2662(2) 0.5811(5) 0.039(2) Uani 1 1 d . . . . .
N26 N 1.0966(6) 0.2350(3) 0.6915(5) 0.051(2) Uani 1 1 d . . . . .
N27 N 0.9346(5) 0.2373(3) 0.3614(5) 0.038(2) Uani 1 1 d . . . . .
N28 N 0.8775(6) 0.2667(3) 0.2513(6) 0.053(2) Uani 1 1 d . . . . .
N29 N 0.5648(4) 0.4918(2) 0.6090(4) 0.0354(19) Uani 1 1 d . . . . .
N30 N 0.5528(6) 0.4861(3) 0.7166(5) 0.057(3) Uani 1 1 d . . . . .
N31 N 0.5698(5) -0.0131(3) 0.6090(5) 0.043(2) Uani 1 1 d . . . . .
N32 N 0.6171(6) -0.0686(3) 0.6980(5) 0.058(3) Uani 1 1 d . . . . .
N33 N 0.5768(10) 0.3748(5) 0.3112(10) 0.113(6) Uani 1 1 d . . . . .
N34 N 0.4139(8) 0.3801(4) 0.2696(7) 0.076(3) Uani 1 1 d . . . . .
O1 O 0.8665(5) 0.4679(3) 0.9912(5) 0.064(2) Uani 1 1 d . . . . .
O2 O 1.1283(5) 0.5374(3) 0.5085(5) 0.070(3) Uani 1 1 d . . . . .
O3 O 0.3127(5) 0.2765(4) 0.7053(5) 0.084(3) Uani 1 1 d . . . . .
O4 O 0.6801(7) 0.1921(4) 0.2878(6) 0.104(4) Uani 1 1 d . . . . .
O5 O 1.1358(5) 0.2856(3) 0.7807(5) 0.068(2) Uani 1 1 d . . . . .
O6 O 0.8696(5) 0.2168(3) 0.1622(4) 0.056(2) Uani 1 1 d . . . . .
O7 O 0.6837(5) 0.4852(3) 0.8099(4) 0.069(2) Uani 1 1 d . . . . .
O8 O 0.6881(7) -0.0419(4) 0.8051(6) 0.119(4) Uani 1 1 d . . . . .
O9 O 0.3333(9) 0.3618(4) 0.1620(6) 0.122(4) Uani 1 1 d . . . . .

loop_
_atom_site_aniso_label
_atom_site_aniso_U_11
_atom_site_aniso_U_22
_atom_site_aniso_U_33
_atom_site_aniso_U_23
_atom_site_aniso_U_13
_atom_site_aniso_U_12
Ag1 0.0505(5) 0.0580(6) 0.0596(7) -0.0248(5) 0.0178(5) -0.0284(4)
Ag2 0.0523(5) 0.0475(5) 0.0546(6) -0.0117(5) 0.0079(5) -0.0263(4)
Ag3 0.0493(5) 0.0450(5) 0.0503(6) 0.0122(4) 0.0115(5) 0.0221(3)
Ag4 0.0445(5) 0.0475(5) 0.0462(6) -0.0127(4) 0.0093(4) -0.0232(3)
Ag5 0.0443(4) 0.0411(5) 0.0637(7) -0.0030(4) 0.0313(5) -0.0202(3)
Ag6 0.0471(5) 0.0417(4) 0.0555(6) 0.0052(4) 0.0264(5) 0.0211(3)
Ag7 0.0502(5) 0.0489(5) 0.0666(7) -0.0108(5) 0.0305(5) -0.0297(4)
Ag8 0.0474(5) 0.0386(4) 0.0858(8) -0.0034(4) 0.0396(5) 0.0133(3)
C1 0.046(6) 0.047(6) 0.051(8) -0.020(6) 0.003(6) -0.011(5)
C2 0.043(6) 0.047(6) 0.047(8) -0.013(6) 0.020(5) -0.006(5)
C3 0.052(6) 0.030(5) 0.045(7) 0.002(5) 0.015(5) -0.009(4)
C4 0.049(6) 0.031(6) 0.048(8) -0.001(5) 0.006(6) -0.013(5)
C5 0.047(6) 0.044(6) 0.026(6) 0.004(5) 0.009(5) 0.007(5)
C6 0.046(6) 0.031(5) 0.048(8) 0.013(5) 0.022(5) 0.010(4)
C7 0.039(6) 0.039(6) 0.032(6) 0.006(5) 0.010(5) 0.001(4)
C8 0.040(6) 0.056(6) 0.041(7) -0.006(6) 0.016(5) -0.011(5)
C9 0.040(5) 0.024(5) 0.051(8) -0.001(5) 0.024(5) -0.008(4)
C10 0.042(5) 0.031(5) 0.047(7) -0.001(5) 0.025(5) -0.007(4)
C11 0.042(6) 0.029(5) 0.058(8) 0.012(5) 0.022(5) 0.008(4)
C12 0.045(6) 0.040(6) 0.035(7) 0.004(5) 0.021(5) 0.008(4)
C13 0.039(5) 0.038(5) 0.063(9) -0.006(5) 0.022(6) -0.022(4)
C14 0.048(6) 0.038(5) 0.053(8) -0.010(5) 0.024(6) -0.025(5)
C15 0.037(5) 0.044(6) 0.044(8) -0.009(5) 0.016(5) 0.007(4)
C16 0.035(5) 0.031(5) 0.044(7) 0.001(5) 0.016(5) 0.004(4)
C17 0.061(7) 0.046(7) 0.055(9) 0.000(6) 0.019(7) -0.003(5)
C18 0.067(7) 0.032(6) 0.060(9) -0.013(6) 0.037(7) -0.004(5)
C19 0.088(9) 0.023(5) 0.079(11) 0.002(6) 0.047(8) -0.007(5)
C20 0.037(6) 0.050(7) 0.043(7) -0.001(6) 0.016(5) -0.002(4)
C21 0.059(7) 0.079(8) 0.048(8) -0.004(7) 0.029(6) -0.002(6)
C22 0.067(8) 0.039(6) 0.059(10) 0.003(6) 0.026(7) -0.008(5)
C23 0.063(7) 0.027(6) 0.084(10) 0.011(6) 0.038(7) 0.004(5)
C24 0.065(7) 0.035(6) 0.093(11) 0.025(6) 0.049(8) 0.001(5)
C25 0.052(7) 0.042(6) 0.073(10) 0.000(6) 0.034(7) -0.002(5)
C26 0.075(8) 0.091(10) 0.079(11) 0.008(8) 0.051(8) -0.011(7)
C27 0.029(6) 0.093(8) 0.044(8) -0.001(7) 0.000(5) -0.010(5)
C28 0.039(6) 0.069(7) 0.043(8) -0.012(6) 0.008(6) 0.003(5)
C29 0.027(5) 0.092(8) 0.051(9) -0.016(7) 0.004(5) 0.003(5)
C30 0.055(7) 0.059(7) 0.061(9) -0.006(7) 0.030(7) 0.007(6)
C31 0.071(10) 0.243(19) 0.048(11) -0.034(14) 0.024(9) -0.014(12)
C32 0.034(5) 0.050(6) 0.052(8) 0.013(6) 0.013(5) 0.001(4)
C33 0.065(7) 0.048(7) 0.062(9) 0.003(6) 0.025(7) -0.023(5)
C34 0.095(10) 0.061(9) 0.097(13) 0.004(8) 0.064(10) -0.024(6)
C35 0.073(8) 0.077(9) 0.056(10) 0.006(8) 0.033(7) 0.005(7)
C36 0.21(2) 0.125(14) 0.15(2) -0.033(15) 0.129(18) 0.029(14)
C37 0.060(7) 0.030(6) 0.087(12) -0.016(7) 0.037(8) -0.010(5)
C38 0.061(7) 0.034(6) 0.059(9) 0.011(6) 0.024(7) -0.002(5)
C39 0.077(8) 0.048(7) 0.043(8) -0.010(6) 0.021(7) -0.012(6)
C40 0.044(6) 0.068(8) 0.030(7) 0.002(6) 0.010(5) 0.000(5)
C41 0.091(10) 0.096(11) 0.056(10) 0.015(9) 0.020(9) 0.009(7)
C42 0.063(7) 0.033(6) 0.054(9) 0.000(6) 0.029(7) 0.002(5)
C43 0.067(8) 0.036(6) 0.064(10) 0.005(6) 0.019(7) -0.012(5)
C44 0.072(8) 0.041(6) 0.052(9) -0.005(6) 0.015(7) -0.002(5)
C45 0.047(6) 0.033(6) 0.056(9) 0.004(6) 0.021(6) 0.001(4)
C46 0.067(8) 0.076(8) 0.043(8) 0.024(7) 0.021(7) 0.009(6)
C47 0.042(6) 0.063(6) 0.033(6) -0.001(5) 0.020(5) 0.008(5)
C48 0.030(5) 0.066(7) 0.052(8) 0.003(6) 0.017(5) 0.004(4)
C49 0.028(5) 0.103(9) 0.035(7) 0.012(7) 0.009(5) 0.001(5)
C50 0.042(6) 0.053(6) 0.030(7) 0.001(5) 0.008(5) -0.003(5)
C51 0.088(10) 0.221(18) 0.042(10) 0.005(12) 0.041(9) -0.010(11)
C52 0.049(6) 0.046(6) 0.051(9) -0.005(6) 0.014(6) 0.009(5)
C53 0.078(8) 0.041(7) 0.077(11) -0.005(7) 0.021(8) -0.010(6)
C54 0.104(11) 0.071(9) 0.057(11) -0.017(8) 0.003(9) -0.017(8)
C55 0.067(8) 0.069(9) 0.043(9) 0.010(7) 0.006(7) 0.005(6)
C56 0.24(2) 0.139(16) 0.064(14) 0.036(13) 0.033(15) 0.030(16)
C57 0.092(10) 0.092(10) 0.086(13) -0.009(9) 0.026(12) -0.025(9)
C58 0.100(15) 0.141(16) 0.12(2) 0.012(17) 0.043(16) 0.002(12)
C59 0.171(18) 0.095(11) 0.14(2) 0.002(12) 0.128(18) 0.015(14)
C60 0.121(14) 0.099(12) 0.044(11) 0.006(10) 0.006(11) -0.036(10)
C61 0.17(2) 0.28(3) 0.13(2) -0.050(19) 0.101(19) -0.043(19)
Fe1 0.0230(6) 0.0246(7) 0.0358(9) 0.0018(6) 0.0027(6) -0.0012(5)
Fe2 0.0208(6) 0.0213(7) 0.0328(8) -0.0014(6) 0.0027(7) -0.0009(5)
Fe3 0.0243(6) 0.0202(6) 0.0498(10) -0.0012(6) 0.0208(7) -0.0026(5)
Fe4 0.0186(8) 0.0204(9) 0.0340(11) -0.0039(8) 0.0139(9) -0.0036(7)
Fe5 0.0219(9) 0.0200(9) 0.0448(13) 0.0046(8) 0.0186(10) -0.0004(7)
N1 0.047(5) 0.042(5) 0.042(6) -0.011(5) 0.007(5) -0.015(4)
N2 0.037(5) 0.043(5) 0.052(6) -0.004(5) 0.014(5) -0.007(4)
N3 0.037(4) 0.032(4) 0.043(6) -0.005(4) 0.008(4) -0.012(3)
N4 0.041(5) 0.035(5) 0.052(7) -0.003(5) 0.006(4) -0.010(4)
N5 0.035(4) 0.031(4) 0.049(7) 0.011(4) 0.009(4) 0.014(3)
N6 0.048(5) 0.033(5) 0.055(7) 0.010(5) 0.012(5) 0.016(4)
N7 0.034(4) 0.036(5) 0.035(6) -0.007(4) 0.007(4) -0.009(4)
N8 0.035(4) 0.045(5) 0.048(7) -0.003(5) 0.010(4) -0.013(4)
N9 0.043(5) 0.032(4) 0.049(6) -0.004(4) 0.025(4) -0.007(4)
N10 0.036(4) 0.032(4) 0.062(7) -0.005(4) 0.029(5) -0.008(3)
N11 0.038(5) 0.035(4) 0.049(6) 0.003(4) 0.022(4) 0.016(4)
N12 0.035(4) 0.036(5) 0.049(6) 0.003(4) 0.018(4) 0.007(3)
N13 0.038(4) 0.036(4) 0.050(6) -0.003(4) 0.021(4) -0.007(3)
N14 0.032(4) 0.040(5) 0.042(6) -0.012(4) 0.017(4) -0.015(4)
N15 0.036(4) 0.035(4) 0.045(6) -0.001(4) 0.018(4) 0.007(3)
N16 0.038(4) 0.031(4) 0.060(7) -0.005(4) 0.030(5) 0.004(3)
N17 0.037(5) 0.040(5) 0.041(6) -0.002(4) 0.008(4) 0.005(4)
N18 0.055(5) 0.046(5) 0.038(6) -0.002(5) 0.015(5) 0.006(4)
N19 0.043(5) 0.039(5) 0.047(6) 0.005(5) 0.021(4) -0.001(4)
N20 0.055(5) 0.046(5) 0.059(7) 0.001(5) 0.031(5) 0.004(4)
N21 0.035(4) 0.039(4) 0.023(5) 0.003(4) 0.007(4) 0.005(3)
N22 0.034(5) 0.106(7) 0.046(7) -0.009(6) 0.009(5) -0.012(5)
N23 0.039(5) 0.039(5) 0.054(7) 0.004(5) 0.019(5) -0.004(4)
N24 0.070(6) 0.055(6) 0.057(7) 0.001(5) 0.038(6) 0.009(5)
N25 0.054(5) 0.018(4) 0.051(7) 0.004(4) 0.028(5) -0.003(3)
N26 0.044(5) 0.053(6) 0.046(7) 0.006(5) 0.004(5) 0.003(4)
N27 0.046(5) 0.032(5) 0.042(6) -0.001(4) 0.022(4) -0.003(4)
N28 0.059(6) 0.039(5) 0.060(8) 0.004(5) 0.020(6) 0.010(4)
N29 0.023(4) 0.048(5) 0.031(5) 0.002(4) 0.005(4) 0.000(3)
N30 0.040(5) 0.092(7) 0.047(7) 0.004(6) 0.026(5) -0.002(5)
N31 0.036(4) 0.042(5) 0.052(6) 0.000(5) 0.017(5) -0.007(4)
N32 0.064(6) 0.051(6) 0.054(8) 0.015(5) 0.014(6) 0.013(5)
N33 0.095(11) 0.125(12) 0.151(19) -0.008(11) 0.082(12) 0.004(8)
N34 0.079(8) 0.086(8) 0.069(10) -0.002(7) 0.034(8) -0.004(6)
O1 0.073(5) 0.060(5) 0.076(7) -0.002(5) 0.047(5) 0.001(4)
O2 0.078(6) 0.073(5) 0.084(8) 0.020(5) 0.059(6) 0.008(4)
O3 0.062(6) 0.150(8) 0.050(6) -0.029(6) 0.030(5) -0.011(6)
O4 0.140(9) 0.099(7) 0.112(10) -0.024(7) 0.095(8) -0.012(6)
O5 0.070(5) 0.075(6) 0.049(6) 0.001(5) 0.008(5) 0.005(4)
O6 0.063(5) 0.059(5) 0.041(6) 0.000(4) 0.015(4) 0.007(4)
O7 0.048(5) 0.122(7) 0.034(5) 0.001(5) 0.012(4) -0.004(4)
O8 0.138(10) 0.121(9) 0.061(8) 0.012(7) -0.009(7) 0.009(7)
O9 0.188(13) 0.136(9) 0.056(8) -0.004(7) 0.061(9) 0.004(9)

loop_
_atom_type_symbol
_atom_type_description
_atom_type_scat_dispersion_real
_atom_type_scat_dispersion_imag
_atom_type_scat_source
C C 0.0033 0.0016 'International Tables Vol C Tables 4.2.6.8 and 6.1.1.4'
H H 0.0000 0.0000 'International Tables Vol C Tables 4.2.6.8 and 6.1.1.4'
Ag Ag -0.8971 1.1015 'International Tables Vol C Tables 4.2.6.8 and 6.1.1.4'
Fe Fe 0.3463 0.8444 'International Tables Vol C Tables 4.2.6.8 and 6.1.1.4'
N N 0.0061 0.0033 'International Tables Vol C Tables 4.2.6.8 and 6.1.1.4'
O O 0.0106 0.0060 'International Tables Vol C Tables 4.2.6.8 and 6.1.1.4'

loop_
_geom_angle_atom_site_label_1
_geom_angle_atom_site_label_2
_geom_angle_atom_site_label_3
_geom_angle
_geom_angle_site_symmetry_1
_geom_angle_site_symmetry_3
_geom_angle_publ_flag
C2 Ag1 C1 178.9(5) . . ?
C2 Ag1 Ag5 84.8(3) . 2_756 ?
C1 Ag1 Ag5 94.2(4) . 2_756 ?
C3 Ag2 C4 174.8(4) . . ?
C3 Ag2 Ag8 108.1(3) . . ?
C4 Ag2 Ag8 77.2(3) . . ?
C6 Ag3 C5 169.5(4) . . ?
C6 Ag3 Ag7 82.8(3) . 3_666 ?
C5 Ag3 Ag7 87.6(3) . 3_666 ?
C7 Ag4 C8 177.1(4) . . ?
C7 Ag4 Ag6 69.4(3) . . ?
C8 Ag4 Ag6 108.9(3) . . ?
C10 Ag5 C9 177.0(4) . . ?
C10 Ag5 Ag1 109.4(3) . 2_746 ?
C9 Ag5 Ag1 71.5(3) . 2_746 ?
C11 Ag6 C12 176.2(4) . . ?
C11 Ag6 Ag4 82.7(3) . . ?
C12 Ag6 Ag4 94.3(3) . . ?
C14 Ag7 C13 177.1(4) . . ?
C14 Ag7 Ag3 77.1(3) . 3_666 ?
C13 Ag7 Ag3 105.6(3) . 3_666 ?
C15 Ag8 C16 171.9(4) . . ?
C15 Ag8 Ag2 72.9(3) . . ?
C16 Ag8 Ag2 99.2(3) . . ?
N1 C1 Ag1 174.6(11) . . ?
N2 C2 Ag1 170.0(10) . . ?
N3 C3 Ag2 174.9(9) . . ?
N4 C4 Ag2 177.6(11) . . ?
N5 C5 Ag3 176.4(10) . . ?
N6 C6 Ag3 175.5(10) . . ?
N7 C7 Ag4 176.5(9) . . ?
N8 C8 Ag4 177.0(11) . . ?
N9 C9 Ag5 177.6(10) . . ?
N10 C10 Ag5 178.4(10) . . ?
N11 C11 Ag6 174.7(11) . . ?
N12 C12 Ag6 177.2(8) . . ?
N13 C13 Ag7 175.3(10) . . ?
N14 C14 Ag7 173.8(11) . . ?
N15 C15 Ag8 177.5(9) . . ?
N16 C16 Ag8 177.3(10) . . ?
N17 C17 N18 130.4(11) . . ?
N17 C17 H17 114.8 . . ?
N18 C17 H17 114.8 . . ?
C19 C18 N17 122.8(10) . . ?
C19 C18 H18 118.6 . . ?
N17 C18 H18 118.6 . . ?
C18 C19 C20 117.0(10) . . ?
C18 C19 H19 121.5 . . ?
C20 C19 H19 121.5 . . ?
N18 C20 O1 118.4(10) . . ?
N18 C20 C19 122.9(10) . . ?
O1 C20 C19 118.7(10) . . ?
O1 C21 H21A 109.5 . . ?
O1 C21 H21B 109.5 . . ?
H21A C21 H21B 109.5 . . ?
O1 C21 H21C 109.5 . . ?
H21A C21 H21C 109.5 . . ?
H21B C21 H21C 109.5 . . ?
N19 C22 N20 129.5(11) . . ?
N19 C22 H22 115.3 . . ?
N20 C22 H22 115.3 . . ?
N19 C23 C24 123.4(10) . . ?
N19 C23 H23 118.3 . . ?
C24 C23 H23 118.3 . . ?
C23 C24 C25 116.2(10) . . ?
C23 C24 H24 121.9 . . ?
C25 C24 H24 121.9 . . ?
N20 C25 O2 119.4(10) . . ?
N20 C25 C24 124.3(11) . . ?
O2 C25 C24 116.3(10) . . ?
O2 C26 H26A 109.5 . . ?
O2 C26 H26B 109.5 . . ?
H26A C26 H26B 109.5 . . ?
O2 C26 H26C 109.5 . . ?
H26A C26 H26C 109.5 . . ?
H26B C26 H26C 109.5 . . ?
N22 C27 N21 125.9(9) . . ?
N22 C27 H27 117.0 . . ?
N21 C27 H27 117.0 . . ?
N21 C28 C29 122.7(11) . . ?
N21 C28 H28 118.7 . . ?
C29 C28 H28 118.7 . . ?
C28 C29 C30 117.3(9) . . ?
C28 C29 H29 121.3 . . ?
C30 C29 H29 121.3 . . ?
O3 C30 N22 119.2(12) . . ?
O3 C30 C29 119.2(10) . . ?
N22 C30 C29 121.6(12) . . ?
O3 C31 H31A 109.5 . . ?
O3 C31 H31B 109.5 . . ?
H31A C31 H31B 109.5 . . ?
O3 C31 H31C 109.5 . . ?
H31A C31 H31C 109.5 . . ?
H31B C31 H31C 109.5 . . ?
N23 C32 N24 126.0(10) . . ?
N23 C32 H32 117.0 . . ?
N24 C32 H32 117.0 . . ?
C34 C33 N23 123.7(11) . . ?
C34 C33 H33 118.2 . . ?
N23 C33 H33 118.2 . . ?
C33 C34 C35 117.0(11) . . ?
C33 C34 H34 121.5 . . ?
C35 C34 H34 121.5 . . ?
N24 C35 O4 120.3(12) . . ?
N24 C35 C34 122.5(13) . . ?
O4 C35 C34 117.1(13) . . ?
O4 C36 H36A 109.5 . . ?
O4 C36 H36B 109.5 . . ?
H36A C36 H36B 109.5 . . ?
O4 C36 H36C 109.5 . . ?
H36A C36 H36C 109.5 . . ?
H36B C36 H36C 109.5 . . ?
N25 C37 N26 128.0(10) . . ?
N25 C37 H37 116.0 . . ?
N26 C37 H37 116.0 . . ?
N25 C38 C39 120.9(11) . . ?
N25 C38 H38 119.5 . . ?
C39 C38 H38 119.5 . . ?
C38 C39 C40 117.9(10) . . ?
C38 C39 H39 121.1 . . ?
C40 C39 H39 121.1 . . ?
N26 C40 O5 117.7(11) . . ?
N26 C40 C39 122.8(11) . . ?
O5 C40 C39 119.5(11) . . ?
O5 C41 H41A 109.5 . . ?
O5 C41 H41B 109.5 . . ?
H41A C41 H41B 109.5 . . ?
O5 C41 H41C 109.5 . . ?
H41A C41 H41C 109.5 . . ?
H41B C41 H41C 109.5 . . ?
N27 C42 N28 128.1(10) . . ?
N27 C42 H42 116.0 . . ?
N28 C42 H42 116.0 . . ?
N27 C43 C44 121.8(11) . . ?
N27 C43 H43 119.1 . . ?
C44 C43 H43 119.1 . . ?
C43 C44 C45 116.9(11) . . ?
C43 C44 H44 121.5 . . ?
C45 C44 H44 121.5 . . ?
N28 C45 O6 124.2(11) . . ?
N28 C45 C44 121.7(12) . . ?
O6 C45 C44 114.0(10) . . ?
O6 C46 H46A 109.5 . . ?
O6 C46 H46B 109.5 . . ?
H46A C46 H46B 109.5 . . ?
O6 C46 H46C 109.5 . . ?
H46A C46 H46C 109.5 . . ?
H46B C46 H46C 109.5 . . ?
N29 C47 N30 127.4(9) . . ?
N29 C47 H47 116.3 . . ?
N30 C47 H47 116.3 . . ?
C49 C48 N29 120.7(10) . . ?
C49 C48 H48 119.6 . . ?
N29 C48 H48 119.6 . . ?
C48 C49 C50 119.2(9) . . ?
C48 C49 H49 120.4 . . ?
C50 C49 H49 120.4 . . ?
O7 C50 N30 120.3(10) . . ?
O7 C50 C49 118.2(10) . . ?
N30 C50 C49 121.6(10) . . ?
O7 C51 H51A 109.5 . . ?
O7 C51 H51B 109.5 . . ?
H51A C51 H51B 109.5 . . ?
O7 C51 H51C 109.5 . . ?
H51A C51 H51C 109.5 . . ?
H51B C51 H51C 109.5 . . ?
N32 C52 N31 126.9(11) . . ?
N32 C52 H52 116.6 . . ?
N31 C52 H52 116.6 . . ?
C54 C53 N31 125.9(12) . . ?
C54 C53 H53 117.0 . . ?
N31 C53 H53 117.0 . . ?
C53 C54 C55 114.7(13) . . ?
C53 C54 H54 122.7 . . ?
C55 C54 H54 122.7 . . ?
N32 C55 O8 120.2(12) . . ?
N32 C55 C54 123.9(13) . . ?
O8 C55 C54 115.9(14) . . ?
O8 C56 H56A 109.5 . . ?
O8 C56 H56B 109.5 . . ?
H56A C56 H56B 109.5 . . ?
O8 C56 H56C 109.5 . . ?
H56A C56 H56C 109.5 . . ?
H56B C56 H56C 109.5 . . ?
N33 C57 N34 129.1(16) . . ?
N33 C57 H57 115.5 . . ?
N34 C57 H57 115.5 . . ?
N33 C58 C59 124(2) . . ?
N33 C58 H58 118.2 . . ?
C59 C58 H58 118.2 . . ?
C58 C59 C60 116.3(18) . . ?
C58 C59 H59 121.8 . . ?
C60 C59 H59 121.8 . . ?
N34 C60 O9 117.0(19) . . ?
N34 C60 C59 121.4(16) . . ?
O9 C60 C59 121.5(19) . . ?
O9 C61 H61A 109.5 . . ?
O9 C61 H61B 109.5 . . ?
H61A C61 H61B 109.5 . . ?
O9 C61 H61C 109.5 . . ?
H61A C61 H61C 109.5 . . ?
H61B C61 H61C 109.5 . . ?
N1 Fe1 N8 90.6(3) . 4_666 ?
N1 Fe1 N5 90.1(3) . . ?
N8 Fe1 N5 177.7(3) 4_666 . ?
N1 Fe1 N3 176.4(3) . . ?
N8 Fe1 N3 88.1(3) 4_666 . ?
N5 Fe1 N3 91.3(3) . . ?
N1 Fe1 N19 87.1(3) . . ?
N8 Fe1 N19 92.7(3) 4_666 . ?
N5 Fe1 N19 89.4(3) . . ?
N3 Fe1 N19 89.7(3) . . ?
N1 Fe1 N17 93.5(3) . . ?
N8 Fe1 N17 88.2(3) 4_666 . ?
N5 Fe1 N17 89.6(3) . . ?
N3 Fe1 N17 89.8(3) . . ?
N19 Fe1 N17 178.9(3) . . ?
N4 Fe2 N6 90.9(3) . 3_666 ?
N4 Fe2 N7 178.2(3) . . ?
N6 Fe2 N7 87.7(3) 3_666 . ?
N4 Fe2 N2 89.0(3) . 2_746 ?
N6 Fe2 N2 179.4(4) 3_666 2_746 ?
N7 Fe2 N2 92.5(3) . 2_746 ?
N4 Fe2 N21 90.9(3) . . ?
N6 Fe2 N21 90.7(3) 3_666 . ?
N7 Fe2 N21 90.1(3) . . ?
N2 Fe2 N21 88.7(3) 2_746 . ?
N4 Fe2 N23 90.9(3) . . ?
N6 Fe2 N23 91.0(3) 3_666 . ?
N7 Fe2 N23 88.1(3) . . ?
N2 Fe2 N23 89.6(3) 2_746 . ?
N21 Fe2 N23 177.5(3) . . ?
N10 Fe3 N16 91.2(3) . . ?
N10 Fe3 N13 179.1(4) . 1_655 ?
N16 Fe3 N13 89.3(3) . 1_655 ?
N10 Fe3 N12 89.6(3) . 1_655 ?
N16 Fe3 N12 179.1(3) . 1_655 ?
N13 Fe3 N12 89.9(3) 1_655 1_655 ?
N10 Fe3 N27 89.0(3) . . ?
N16 Fe3 N27 90.2(3) . . ?
N13 Fe3 N27 91.7(3) 1_655 . ?
N12 Fe3 N27 90.3(3) 1_655 . ?
N10 Fe3 N25 92.2(3) . . ?
N16 Fe3 N25 89.2(3) . . ?
N13 Fe3 N25 87.0(3) 1_655 . ?
N12 Fe3 N25 90.3(3) 1_655 . ?
N27 Fe3 N25 178.6(3) . . ?
N15 Fe4 N15 180.0 3_666 . ?
N15 Fe4 N14 86.8(3) 3_666 . ?
N15 Fe4 N14 93.2(3) . . ?
N15 Fe4 N14 93.2(3) 3_666 3_666 ?
N15 Fe4 N14 86.8(3) . 3_666 ?
N14 Fe4 N14 180.0 . 3_666 ?
N15 Fe4 N29 91.5(3) 3_666 3_666 ?
N15 Fe4 N29 88.5(3) . 3_666 ?
N14 Fe4 N29 91.3(3) . 3_666 ?
N14 Fe4 N29 88.7(3) 3_666 3_666 ?
N15 Fe4 N29 88.5(3) 3_666 . ?
N15 Fe4 N29 91.5(3) . . ?
N14 Fe4 N29 88.7(3) . . ?
N14 Fe4 N29 91.3(3) 3_666 . ?
N29 Fe4 N29 180.0(4) 3_666 . ?
N9 Fe5 N9 180.0 3_656 . ?
N9 Fe5 N11 88.5(3) 3_656 . ?
N9 Fe5 N11 91.4(3) . . ?
N9 Fe5 N11 91.5(3) 3_656 3_656 ?
N9 Fe5 N11 88.6(3) . 3_656 ?
N11 Fe5 N11 180.0(4) . 3_656 ?
N9 Fe5 N31 90.0(3) 3_656 . ?
N9 Fe5 N31 90.0(3) . . ?
N11 Fe5 N31 90.4(3) . . ?
N11 Fe5 N31 89.6(3) 3_656 . ?
N9 Fe5 N31 90.0(3) 3_656 3_656 ?
N9 Fe5 N31 90.0(3) . 3_656 ?
N11 Fe5 N31 89.6(3) . 3_656 ?
N11 Fe5 N31 90.4(3) 3_656 3_656 ?
N31 Fe5 N31 180.0 . 3_656 ?
C1 N1 Fe1 167.2(10) . . ?
C2 N2 Fe2 165.2(9) . 2_756 ?
C3 N3 Fe1 177.7(8) . . ?
C4 N4 Fe2 179.2(10) . . ?
C5 N5 Fe1 177.1(9) . . ?
C6 N6 Fe2 170.4(9) . 3_666 ?
C7 N7 Fe2 173.5(8) . . ?
C8 N8 Fe1 175.5(10) . 4_465 ?
C9 N9 Fe5 175.6(8) . . ?
C10 N10 Fe3 175.9(7) . . ?
C11 N11 Fe5 167.3(10) . . ?
C12 N12 Fe3 177.7(9) . 1_455 ?
C13 N13 Fe3 168.5(9) . 1_455 ?
C14 N14 Fe4 174.2(9) . . ?
C15 N15 Fe4 177.8(8) . . ?
C16 N16 Fe3 174.9(9) . . ?
C17 N17 C18 113.9(10) . . ?
C17 N17 Fe1 124.1(8) . . ?
C18 N17 Fe1 121.9(7) . . ?
C20 N18 C17 113.0(10) . . ?
C22 N19 C23 113.3(10) . . ?
C22 N19 Fe1 122.3(7) . . ?
C23 N19 Fe1 124.4(7) . . ?
C25 N20 C22 113.3(10) . . ?
C28 N21 C27 115.7(10) . . ?
C28 N21 Fe2 122.9(8) . . ?
C27 N21 Fe2 121.3(6) . . ?
C27 N22 C30 116.7(11) . . ?
C32 N23 C33 114.6(10) . . ?
C32 N23 Fe2 121.1(7) . . ?
C33 N23 Fe2 124.2(8) . . ?
C35 N24 C32 116.1(10) . . ?
C37 N25 C38 117.6(11) . . ?
C37 N25 Fe3 119.9(8) . . ?
C38 N25 Fe3 122.5(8) . . ?
C40 N26 C37 112.7(10) . . ?
C42 N27 C43 115.0(10) . . ?
C42 N27 Fe3 123.4(8) . . ?
C43 N27 Fe3 121.3(8) . . ?
C45 N28 C42 116.4(10) . . ?
C47 N29 C48 115.7(9) . . ?
C47 N29 Fe4 123.5(6) . . ?
C48 N29 Fe4 120.7(7) . . ?
C47 N30 C50 115.4(9) . . ?
C52 N31 C53 113.2(11) . . ?
C52 N31 Fe5 121.3(7) . . ?
C53 N31 Fe5 125.5(8) . . ?
C55 N32 C52 115.5(10) . . ?
C58 N33 C57 116(2) . . ?
C60 N34 C57 113.4(14) . . ?
C20 O1 C21 118.8(9) . . ?
C25 O2 C26 116.3(9) . . ?
C30 O3 C31 118.5(10) . . ?
C35 O4 C36 117.8(12) . . ?
C40 O5 C41 120.5(10) . . ?
C45 O6 C46 114.8(9) . . ?
C50 O7 C51 117.1(9) . . ?
C55 O8 C56 117.7(13) . . ?
C60 O9 C61 118.4(15) . . ?

loop_
_geom_bond_atom_site_label_1
_geom_bond_atom_site_label_2
_geom_bond_distance
_geom_bond_site_symmetry_2
_geom_bond_publ_flag
Ag1 C2 2.055(10) . ?
Ag1 C1 2.066(10) . ?
Ag1 Ag5 3.1434(14) 2_756 ?
Ag2 C3 2.053(10) . ?
Ag2 C4 2.069(9) . ?
Ag2 Ag8 3.1589(16) . ?
Ag3 C6 2.083(9) . ?
Ag3 C5 2.103(9) . ?
Ag3 Ag7 3.0446(15) 3_666 ?
Ag4 C7 2.066(10) . ?
Ag4 C8 2.078(10) . ?
Ag4 Ag6 3.1146(13) . ?
Ag5 C10 2.047(8) . ?
Ag5 C9 2.051(8) . ?
Ag6 C11 2.070(9) . ?
Ag6 C12 2.074(9) . ?
Ag7 C14 2.052(8) . ?
Ag7 C13 2.054(8) . ?
Ag8 C15 2.036(9) . ?
Ag8 C16 2.054(8) . ?
C1 N1 1.123(11) . ?
C2 N2 1.127(11) . ?
C3 N3 1.140(11) . ?
C4 N4 1.115(11) . ?
C5 N5 1.090(10) . ?
C6 N6 1.111(11) . ?
C7 N7 1.130(11) . ?
C8 N8 1.110(11) . ?
C9 N9 1.146(10) . ?
C10 N10 1.138(10) . ?
C11 N11 1.129(10) . ?
C12 N12 1.141(10) . ?
C13 N13 1.127(10) . ?
C14 N14 1.131(10) . ?
C15 N15 1.155(10) . ?
C16 N16 1.139(10) . ?
C17 N17 1.309(13) . ?
C17 N18 1.339(14) . ?
C17 H17 0.9300 . ?
C18 C19 1.351(16) . ?
C18 N17 1.353(12) . ?
C18 H18 0.9300 . ?
C19 C20 1.394(14) . ?
C19 H19 0.9300 . ?
C20 N18 1.335(12) . ?
C20 O1 1.364(13) . ?
C21 O1 1.428(12) . ?
C21 H21A 0.9600 . ?
C21 H21B 0.9600 . ?
C21 H21C 0.9600 . ?
C22 N19 1.312(13) . ?
C22 N20 1.321(14) . ?
C22 H22 0.9300 . ?
C23 N19 1.342(12) . ?
C23 C24 1.342(16) . ?
C23 H23 0.9300 . ?
C24 C25 1.357(14) . ?
C24 H24 0.9300 . ?
C25 N20 1.312(13) . ?
C25 O2 1.342(14) . ?
C26 O2 1.426(13) . ?
C26 H26A 0.9600 . ?
C26 H26B 0.9600 . ?
C26 H26C 0.9600 . ?
C27 N22 1.315(15) . ?
C27 N21 1.352(14) . ?
C27 H27 0.9300 . ?
C28 N21 1.342(12) . ?
C28 C29 1.357(16) . ?
C28 H28 0.9300 . ?
C29 C30 1.379(17) . ?
C29 H29 0.9300 . ?
C30 O3 1.325(14) . ?
C30 N22 1.350(13) . ?
C31 O3 1.442(16) . ?
C31 H31A 0.9600 . ?
C31 H31B 0.9600 . ?
C31 H31C 0.9600 . ?
C32 N23 1.317(12) . ?
C32 N24 1.352(13) . ?
C32 H32 0.9300 . ?
C33 C34 1.338(18) . ?
C33 N23 1.350(13) . ?
C33 H33 0.9300 . ?
C34 C35 1.363(15) . ?
C34 H34 0.9300 . ?
C35 N24 1.311(14) . ?
C35 O4 1.322(15) . ?
C36 O4 1.382(15) . ?
C36 H36A 0.9600 . ?
C36 H36B 0.9600 . ?
C36 H36C 0.9600 . ?
C37 N25 1.281(15) . ?
C37 N26 1.366(17) . ?
C37 H37 0.9300 . ?
C38 N25 1.328(12) . ?
C38 C39 1.343(16) . ?
C38 H38 0.9300 . ?
C39 C40 1.389(15) . ?
C39 H39 0.9300 . ?
C40 N26 1.329(14) . ?
C40 O5 1.349(14) . ?
C41 O5 1.453(13) . ?
C41 H41A 0.9600 . ?
C41 H41B 0.9600 . ?
C41 H41C 0.9600 . ?
C42 N27 1.299(13) . ?
C42 N28 1.320(15) . ?
C42 H42 0.9300 . ?
C43 N27 1.352(13) . ?
C43 C44 1.364(17) . ?
C43 H43 0.9300 . ?
C44 C45 1.389(14) . ?
C44 H44 0.9300 . ?
C45 N28 1.302(13) . ?
C45 O6 1.347(14) . ?
C46 O6 1.435(11) . ?
C46 H46A 0.9600 . ?
C46 H46B 0.9600 . ?
C46 H46C 0.9600 . ?
C47 N29 1.324(12) . ?
C47 N30 1.328(13) . ?
C47 H47 0.9300 . ?
C48 C49 1.344(15) . ?
C48 N29 1.359(11) . ?
C48 H48 0.9300 . ?
C49 C50 1.371(14) . ?
C49 H49 0.9300 . ?
C50 O7 1.327(13) . ?
C50 N30 1.331(12) . ?
C51 O7 1.440(13) . ?
C51 H51A 0.9600 . ?
C51 H51B 0.9600 . ?
C51 H51C 0.9600 . ?
C52 N32 1.326(14) . ?
C52 N31 1.334(12) . ?
C52 H52 0.9300 . ?
C53 C54 1.334(19) . ?
C53 N31 1.344(14) . ?
C53 H53 0.9300 . ?
C54 C55 1.369(17) . ?
C54 H54 0.9300 . ?
C55 N32 1.321(15) . ?
C55 O8 1.323(16) . ?
C56 O8 1.400(17) . ?
C56 H56A 0.9600 . ?
C56 H56B 0.9600 . ?
C56 H56C 0.9600 . ?
C57 N33 1.308(18) . ?
C57 N34 1.352(18) . ?
C57 H57 0.9300 . ?
C58 N33 1.27(2) . ?
C58 C59 1.35(3) . ?
C58 H58 0.9300 . ?
C59 C60 1.44(2) . ?
C59 H59 0.9300 . ?
C60 N34 1.31(2) . ?
C60 O9 1.340(18) . ?
C61 O9 1.528(19) . ?
C61 H61A 0.9600 . ?
C61 H61B 0.9600 . ?
C61 H61C 0.9600 . ?
Fe1 N1 2.126(8) . ?
Fe1 N8 2.145(8) 4_666 ?
Fe1 N5 2.147(7) . ?
Fe1 N3 2.149(7) . ?
Fe1 N19 2.214(9) . ?
Fe1 N17 2.219(10) . ?
Fe2 N4 2.117(8) . ?
Fe2 N6 2.119(8) 3_666 ?
Fe2 N7 2.132(7) . ?
Fe2 N2 2.141(8) 2_746 ?
Fe2 N21 2.197(8) . ?
Fe2 N23 2.211(9) . ?
Fe3 N10 2.147(7) . ?
Fe3 N16 2.161(7) . ?
Fe3 N13 2.161(7) 1_655 ?
Fe3 N12 2.170(7) 1_655 ?
Fe3 N27 2.220(9) . ?
Fe3 N25 2.246(10) . ?
Fe4 N15 2.145(7) 3_666 ?
Fe4 N15 2.145(7) . ?
Fe4 N14 2.157(7) . ?
Fe4 N14 2.157(7) 3_666 ?
Fe4 N29 2.199(9) 3_666 ?
Fe4 N29 2.199(9) . ?
Fe5 N9 2.143(7) 3_656 ?
Fe5 N9 2.143(7) . ?
Fe5 N11 2.165(7) . ?
Fe5 N11 2.165(7) 3_656 ?
Fe5 N31 2.227(10) . ?
Fe5 N31 2.228(10) 3_656 ?
